data_1564864
loop_
_publ_author_name
'Zhang, Cai-Xia'
'Fang, Duo-Wen'
'Wang, Jun-Ling'
'Jia, Ai-Quan'
'Zhang, Qian-Feng'

_publ_section_title
;
 Syntheses, characterizations, and reactivities of new
 1,4,7-trimethyl-l,4,7-triazacyclononane (Me3tacn) molybdenum and tungsten
 complexes
;
_journal_name_full 'Inorganica Chimica Acta'
_journal_page_first 119599
_journal_paper_doi 10.1016/j.ica.2020.119599
_journal_volume 507
_journal_year 2020
_chemical_formula_sum 'C18 H35 F6 Mo N4 O2 P S2'
_chemical_formula_weight 644.53
_space_group_crystal_system monoclinic
_space_group_IT_number 14
_space_group_name_Hall '-P 2ybc'
_space_group_name_H-M_alt 'P 1 21/c 1'
_atom_sites_solution_hydrogens geom
_audit_creation_method SHELXL-2014/7
_cell_angle_alpha 90
_cell_angle_beta 111.290(2)
_cell_angle_gamma 90
_cell_formula_units_Z 4
_cell_length_a 15.0891(18)
_cell_length_b 12.2698(14)
_cell_length_c 15.2625(18)
_cell_measurement_reflns_used 2167
_cell_measurement_temperature 296(2)
_cell_measurement_theta_max 20.92
_cell_measurement_theta_min 2.32
_cell_volume 2632.9(5)
_computing_structure_refinement 'SHELXL-2014/7 (Sheldrick, 2014)'
_diffrn_ambient_temperature 296(2)
_diffrn_measured_fraction_theta_full 0.996
_diffrn_measured_fraction_theta_max 0.993
_diffrn_measurement_device_type 'CCD area detector'
_diffrn_measurement_method 'phi and omega scans'
_diffrn_radiation_type MoK\a
_diffrn_radiation_wavelength 0.71073
_diffrn_reflns_av_R_equivalents 0.0521
_diffrn_reflns_av_unetI/netI 0.0711
_diffrn_reflns_Laue_measured_fraction_full 0.996
_diffrn_reflns_Laue_measured_fraction_max 0.993
_diffrn_reflns_limit_h_max 19
_diffrn_reflns_limit_h_min -17
_diffrn_reflns_limit_k_max 8
_diffrn_reflns_limit_k_min -15
_diffrn_reflns_limit_l_max 19
_diffrn_reflns_limit_l_min -19
_diffrn_reflns_number 16183
_diffrn_reflns_point_group_measured_fraction_full 0.996
_diffrn_reflns_point_group_measured_fraction_max 0.993
_diffrn_reflns_theta_full 25.242
_diffrn_reflns_theta_max 27.491
_diffrn_reflns_theta_min 2.323
_exptl_absorpt_coefficient_mu 0.783
_exptl_crystal_colour orange
_exptl_crystal_density_diffrn 1.626
_exptl_crystal_description block
_exptl_crystal_F_000 1320
_exptl_crystal_size_max 0.24
_exptl_crystal_size_mid 0.22
_exptl_crystal_size_min 0.16
_refine_diff_density_max 2.720
_refine_diff_density_min -0.967
_refine_diff_density_rms 0.199
_refine_ls_extinction_coef 0.0054(17)
_refine_ls_extinction_expression Fc^*^=kFc[1+0.001xFc^2^\l^3^/sin(2\q)]^-1/4^
_refine_ls_extinction_method 'SHELXL-2014/7 (Sheldrick 2014'
_refine_ls_goodness_of_fit_ref 1.242
_refine_ls_hydrogen_treatment constr
_refine_ls_matrix_type full
_refine_ls_number_parameters 316
_refine_ls_number_reflns 5998
_refine_ls_number_restraints 42
_refine_ls_restrained_S_all 1.282
_refine_ls_R_factor_all 0.1769
_refine_ls_R_factor_gt 0.1203
_refine_ls_shift/su_max 0.023
_refine_ls_shift/su_mean 0.001
_refine_ls_structure_factor_coef Fsqd
_refine_ls_weighting_details 'w=1/[\s^2^(Fo^2^)+(0.2000P)^2^+0.6613P] where P=(Fo^2^+2Fc^2^)/3'
_refine_ls_weighting_scheme calc
_refine_ls_wR_factor_gt 0.3343
_refine_ls_wR_factor_ref 0.3851
_reflns_Friedel_coverage 0.000
_reflns_Friedel_fraction_full .
_reflns_Friedel_fraction_max .
_reflns_number_gt 3185
_reflns_number_total 5998
_reflns_threshold_expression 'I > 2\s(I)'
_cod_data_source_file 6b.cif
_cod_data_source_block p
_cod_original_sg_symbol_H-M 'P 21/c'
_cod_database_code 1564864
_shelx_shelxl_version_number 2014/7
_shelx_space_group_comment
;
The symmetry employed for this shelxl refinement is uniquely defined
by the following loop, which should always be used as a source of
symmetry information in preference to the above space-group names.
They are only intended as comments.
;

loop_
_space_group_symop_operation_xyz
'x, y, z'
'-x, y+1/2, -z+1/2'
'-x, -y, -z'
'x, -y-1/2, z-1/2'

loop_
_atom_site_label
_atom_site_type_symbol
_atom_site_fract_x
_atom_site_fract_y
_atom_site_fract_z
_atom_site_U_iso_or_equiv
_atom_site_adp_type
_atom_site_occupancy
_atom_site_site_symmetry_order
_atom_site_calc_flag
_atom_site_refinement_flags_posn
_atom_site_refinement_flags_adp
_atom_site_refinement_flags_occupancy
_atom_site_disorder_assembly
_atom_site_disorder_group
Mo1 Mo 0.69338(6) 0.82957(7) 0.62153(6) 0.0562(4) Uani 1 1 d . . . . .
S1 S 0.6144(2) 0.6711(2) 0.6644(2) 0.0658(7) Uani 1 1 d . . . . .
S2 S 0.7351(2) 0.6563(3) 0.5624(2) 0.0760(9) Uani 1 1 d . . . . .
O1 O 0.4781(6) 0.8763(9) 0.5304(8) 0.114(4) Uani 1 1 d . . . . .
O2 O 0.6168(10) 0.8546(11) 0.4046(7) 0.141(5) Uani 1 1 d . . . . .
N1 N 0.8078(8) 0.9519(9) 0.6140(7) 0.086(3) Uani 1 1 d . . . . .
N2 N 0.8253(7) 0.7972(9) 0.7624(7) 0.081(3) Uani 1 1 d . . . . .
N3 N 0.6903(8) 0.9726(11) 0.7199(7) 0.101(4) Uani 1 1 d . . . . .
N4 N 0.6747(7) 0.4815(9) 0.6224(7) 0.089(3) Uani 1 1 d . . . . .
C1 C 0.9008(10) 0.911(2) 0.6855(13) 0.167(10) Uani 1 1 d . . . . .
H1A H 0.9419 0.8951 0.6509 0.201 Uiso 1 1 calc R U . . .
H1B H 0.9292 0.9729 0.7259 0.201 Uiso 1 1 calc R U . . .
C2 C 0.9067(11) 0.8276(15) 0.7414(15) 0.129(7) Uani 1 1 d . . . . .
H2A H 0.9581 0.8423 0.8006 0.155 Uiso 1 1 calc R U . . .
H2B H 0.9255 0.7647 0.7137 0.155 Uiso 1 1 calc R U . . .
C3 C 0.8082(15) 0.8608(17) 0.8396(10) 0.148(8) Uani 1 1 d . . . . .
H3A H 0.7936 0.8092 0.8806 0.177 Uiso 1 1 calc R U . . .
H3B H 0.8672 0.8968 0.8766 0.177 Uiso 1 1 calc R U . . .
C4 C 0.7425(17) 0.9324(17) 0.8145(11) 0.151(8) Uani 1 1 d . . . . .
H4A H 0.7699 0.9966 0.8515 0.181 Uiso 1 1 calc R U . . .
H4B H 0.6944 0.9060 0.8375 0.181 Uiso 1 1 calc R U . . .
C5 C 0.7382(14) 1.0669(12) 0.6993(13) 0.114(5) Uani 1 1 d . . . . .
H5A H 0.6901 1.1220 0.6711 0.137 Uiso 1 1 calc R U . . .
H5B H 0.7805 1.0960 0.7589 0.137 Uiso 1 1 calc R U . . .
C6 C 0.788(2) 1.0556(16) 0.645(2) 0.240(18) Uani 1 1 d . . . . .
H6A H 0.8486 1.0906 0.6768 0.288 Uiso 1 1 calc R U . . .
H6B H 0.7557 1.0981 0.5886 0.288 Uiso 1 1 calc R U . . .
C7 C 0.8214(11) 0.9519(16) 0.5195(10) 0.129(6) Uani 1 1 d . . . . .
H7A H 0.7723 0.9948 0.4750 0.193 Uiso 1 1 calc R U . . .
H7B H 0.8181 0.8785 0.4967 0.193 Uiso 1 1 calc R U . . .
H7C H 0.8824 0.9825 0.5273 0.193 Uiso 1 1 calc R U . . .
C8 C 0.8441(11) 0.6752(11) 0.7974(11) 0.109(5) Uani 1 1 d . . . . .
H8A H 0.8816 0.6394 0.7669 0.164 Uiso 1 1 calc R U . . .
H8B H 0.7844 0.6379 0.7824 0.164 Uiso 1 1 calc R U . . .
H8C H 0.8775 0.6740 0.8642 0.164 Uiso 1 1 calc R U . . .
C9 C 0.5868(13) 1.000(2) 0.7138(15) 0.191(12) Uani 1 1 d . . . . .
H9A H 0.5623 0.9398 0.7386 0.287 Uiso 1 1 calc R U . . .
H9B H 0.5469 1.0117 0.6494 0.287 Uiso 1 1 calc R U . . .
H9C H 0.5878 1.0642 0.7498 0.287 Uiso 1 1 calc R U . . .
C10 C 0.6730(7) 0.5812(9) 0.6170(8) 0.072(3) Uani 1 1 d . . . . .
C11 C 0.5579(10) 0.8634(11) 0.5675(10) 0.091(4) Uani 1 1 d . . . . .
C12 C 0.6439(12) 0.8460(12) 0.4852(9) 0.100(5) Uani 1 1 d . . . . .
C13 C 0.6233(14) 0.4188(16) 0.6680(15) 0.169(11) Uani 1 1 d . . . . .
H13 H 0.6488 0.3486 0.6575 0.203 Uiso 1 1 calc R U . . .
C14 C 0.5236(11) 0.390(2) 0.6132(13) 0.152(8) Uani 1 1 d . . . . .
H14A H 0.4821 0.4397 0.6287 0.227 Uiso 1 1 calc R U . . .
H14B H 0.5113 0.3172 0.6278 0.227 Uiso 1 1 calc R U . . .
H14C H 0.5125 0.3958 0.5473 0.227 Uiso 1 1 calc R U . . .
C15 C 0.6606(12) 0.4087(18) 0.7700(12) 0.138(7) Uani 1 1 d . . . . .
H15A H 0.7289 0.4087 0.7927 0.208 Uiso 1 1 calc R U . . .
H15B H 0.6387 0.3418 0.7877 0.208 Uiso 1 1 calc R U . . .
H15C H 0.6389 0.4690 0.7970 0.208 Uiso 1 1 calc R U . . .
C16 C 0.7272(14) 0.4077(19) 0.5828(19) 0.229(17) Uani 1 1 d . . . . .
H16 H 0.7465 0.4657 0.5493 0.275 Uiso 1 1 calc R U . . .
C17 C 0.8269(10) 0.3799(16) 0.6447(13) 0.133(6) Uani 1 1 d . . . . .
H17A H 0.8348 0.3022 0.6473 0.199 Uiso 1 1 calc R U . . .
H17B H 0.8393 0.4076 0.7068 0.199 Uiso 1 1 calc R U . . .
H17C H 0.8706 0.4121 0.6195 0.199 Uiso 1 1 calc R U . . .
C18 C 0.6804(13) 0.3455(16) 0.5001(12) 0.128(6) Uani 1 1 d . . . . .
H18A H 0.7207 0.2863 0.4967 0.192 Uiso 1 1 calc R U . . .
H18B H 0.6670 0.3912 0.4458 0.192 Uiso 1 1 calc R U . . .
H18C H 0.6219 0.3169 0.5021 0.192 Uiso 1 1 calc R U . . .
P1 P 0.92766(18) 0.2340(3) 0.92813(17) 0.0635(9) Uani 1 1 d D . . . .
F1 F 1.0292(18) 0.195(5) 0.962(5) 0.66(4) Uani 1 1 d D U . . .
F2 F 0.9379(16) 0.1890(15) 0.8411(11) 0.263(9) Uani 1 1 d D U . . .
F3 F 0.9254(13) 0.3499(9) 0.9013(13) 0.269(9) Uani 1 1 d D U . . .
F4 F 0.8227(10) 0.231(4) 0.872(3) 0.53(3) Uani 1 1 d D U . . .
F5 F 0.9170(12) 0.2862(13) 1.0097(10) 0.295(9) Uani 1 1 d D U . . .
F6 F 0.9186(16) 0.1205(10) 0.9542(16) 0.303(10) Uani 1 1 d D U . . .

loop_
_atom_site_aniso_label
_atom_site_aniso_U_11
_atom_site_aniso_U_22
_atom_site_aniso_U_33
_atom_site_aniso_U_23
_atom_site_aniso_U_13
_atom_site_aniso_U_12
Mo1 0.0560(6) 0.0614(7) 0.0483(6) 0.0024(4) 0.0153(4) -0.0010(4)
S1 0.0636(16) 0.0629(17) 0.0698(17) 0.0091(12) 0.0231(13) -0.0035(12)
S2 0.0731(18) 0.086(2) 0.0706(18) -0.0140(14) 0.0277(14) 0.0093(14)
O1 0.059(5) 0.097(7) 0.152(10) 0.004(6) -0.004(5) 0.003(5)
O2 0.155(11) 0.179(12) 0.062(6) 0.035(6) 0.008(6) -0.015(8)
N1 0.098(7) 0.084(8) 0.077(6) -0.003(5) 0.033(6) -0.022(6)
N2 0.063(5) 0.090(7) 0.066(6) 0.014(5) -0.003(4) -0.003(5)
N3 0.087(7) 0.128(11) 0.080(7) -0.028(7) 0.020(6) 0.024(7)
N4 0.067(6) 0.058(7) 0.103(8) 0.002(5) -0.015(5) 0.010(5)
C1 0.055(8) 0.30(3) 0.134(16) -0.013(18) 0.017(9) -0.051(13)
C2 0.072(9) 0.121(14) 0.174(18) 0.076(12) 0.021(10) -0.009(8)
C3 0.183(19) 0.163(17) 0.053(8) -0.018(9) -0.010(9) 0.079(15)
C4 0.21(2) 0.156(18) 0.070(9) 0.007(10) 0.033(11) 0.062(16)
C5 0.158(15) 0.063(9) 0.131(13) 0.008(8) 0.062(12) -0.005(9)
C6 0.40(5) 0.073(13) 0.40(4) -0.025(18) 0.33(4) -0.052(18)
C7 0.108(12) 0.195(19) 0.087(10) 0.037(11) 0.040(9) -0.031(12)
C8 0.097(10) 0.100(12) 0.087(10) 0.007(7) -0.019(8) 0.001(8)
C9 0.111(14) 0.26(3) 0.157(17) -0.109(19) -0.006(12) 0.062(15)
C10 0.059(6) 0.046(7) 0.093(8) -0.001(5) 0.005(5) -0.006(5)
C11 0.079(8) 0.081(9) 0.098(10) 0.003(7) 0.014(7) 0.011(7)
C12 0.142(13) 0.096(11) 0.058(7) 0.010(6) 0.033(8) -0.019(8)
C13 0.145(16) 0.110(14) 0.159(18) 0.066(13) -0.055(13) -0.033(12)
C14 0.083(11) 0.24(2) 0.123(14) -0.064(15) 0.032(10) -0.015(12)
C15 0.104(12) 0.19(2) 0.119(13) -0.057(13) 0.040(10) 0.010(12)
C16 0.107(13) 0.17(2) 0.28(3) -0.14(2) -0.083(16) 0.074(14)
C17 0.073(9) 0.168(17) 0.128(14) 0.034(12) 0.000(9) 0.016(10)
C18 0.114(12) 0.20(2) 0.090(11) -0.016(10) 0.054(10) -0.014(11)
P1 0.0488(13) 0.088(2) 0.0384(12) 0.0175(12) -0.0019(9) -0.0330(13)
F1 0.67(4) 0.65(4) 0.65(4) 0.012(10) 0.242(17) -0.007(10)
F2 0.222(11) 0.249(11) 0.299(12) 0.010(9) 0.073(9) -0.029(8)
F3 0.173(12) 0.374(18) 0.264(16) -0.109(13) 0.085(11) 0.022(12)
F4 0.58(3) 0.55(3) 0.51(3) -0.020(18) 0.27(2) 0.010(19)
F5 0.170(12) 0.238(14) 0.412(19) 0.124(14) 0.028(13) -0.033(10)
F6 0.233(15) 0.382(18) 0.259(16) -0.056(15) 0.046(12) 0.053(14)

loop_
_atom_type_symbol
_atom_type_description
_atom_type_scat_dispersion_real
_atom_type_scat_dispersion_imag
_atom_type_scat_source
C C 0.0033 0.0016 'International Tables Vol C Tables 4.2.6.8 and 6.1.1.4'
H H 0.0000 0.0000 'International Tables Vol C Tables 4.2.6.8 and 6.1.1.4'
N N 0.0061 0.0033 'International Tables Vol C Tables 4.2.6.8 and 6.1.1.4'
O O 0.0106 0.0060 'International Tables Vol C Tables 4.2.6.8 and 6.1.1.4'
S S 0.1246 0.1234 'International Tables Vol C Tables 4.2.6.8 and 6.1.1.4'
Mo Mo -1.6832 0.6857 'International Tables Vol C Tables 4.2.6.8 and 6.1.1.4'
P P 0.1023 0.0942 'International Tables Vol C Tables 4.2.6.8 and 6.1.1.4'
F F 0.0171 0.0103 'International Tables Vol C Tables 4.2.6.8 and 6.1.1.4'

loop_
_geom_angle_atom_site_label_1
_geom_angle_atom_site_label_2
_geom_angle_atom_site_label_3
_geom_angle
_geom_angle_site_symmetry_1
_geom_angle_site_symmetry_3
C11 Mo1 C12 65.8(7) . .
C11 Mo1 N3 81.3(5) . .
C12 Mo1 N3 121.5(5) . .
C11 Mo1 N1 121.7(5) . .
C12 Mo1 N1 83.3(5) . .
N3 Mo1 N1 74.5(4) . .
C11 Mo1 N2 145.5(5) . .
C12 Mo1 N2 148.7(6) . .
N3 Mo1 N2 75.4(4) . .
N1 Mo1 N2 76.0(4) . .
C11 Mo1 S2 113.2(4) . .
C12 Mo1 S2 75.5(5) . .
N3 Mo1 S2 162.1(3) . .
N1 Mo1 S2 104.1(3) . .
N2 Mo1 S2 86.9(3) . .
C11 Mo1 S1 75.5(4) . .
C12 Mo1 S1 109.1(4) . .
N3 Mo1 S1 107.3(4) . .
N1 Mo1 S1 162.5(3) . .
N2 Mo1 S1 87.4(3) . .
S2 Mo1 S1 68.59(11) . .
C10 S1 Mo1 91.3(4) . .
C10 S2 Mo1 91.6(4) . .
C6 N1 C1 107.9(19) . .
C6 N1 C7 115.3(14) . .
C1 N1 C7 105.9(12) . .
C6 N1 Mo1 108.1(10) . .
C1 N1 Mo1 105.3(10) . .
C7 N1 Mo1 113.8(8) . .
C2 N2 C3 116.4(15) . .
C2 N2 C8 105.1(12) . .
C3 N2 C8 106.6(12) . .
C2 N2 Mo1 105.1(9) . .
C3 N2 Mo1 107.2(8) . .
C8 N2 Mo1 116.9(7) . .
C5 N3 C4 110.5(14) . .
C5 N3 C9 112.4(15) . .
C4 N3 C9 107.4(15) . .
C5 N3 Mo1 109.5(9) . .
C4 N3 Mo1 104.7(10) . .
C9 N3 Mo1 112.1(9) . .
C10 N4 C13 124.4(15) . .
C10 N4 C16 126.0(18) . .
C13 N4 C16 109.5(18) . .
C2 C1 N1 123.3(14) . .
C2 C1 H1A 106.5 . .
N1 C1 H1A 106.5 . .
C2 C1 H1B 106.5 . .
N1 C1 H1B 106.5 . .
H1A C1 H1B 106.5 . .
C1 C2 N2 119.2(14) . .
C1 C2 H2A 107.5 . .
N2 C2 H2A 107.5 . .
C1 C2 H2B 107.5 . .
N2 C2 H2B 107.5 . .
H2A C2 H2B 107.0 . .
C4 C3 N2 117.1(13) . .
C4 C3 H3A 108.0 . .
N2 C3 H3A 108.0 . .
C4 C3 H3B 108.0 . .
N2 C3 H3B 108.0 . .
H3A C3 H3B 107.3 . .
C3 C4 N3 127.8(16) . .
C3 C4 H4A 105.3 . .
N3 C4 H4A 105.3 . .
C3 C4 H4B 105.4 . .
N3 C4 H4B 105.3 . .
H4A C4 H4B 106.0 . .
C6 C5 N3 119.6(15) . .
C6 C5 H5A 107.4 . .
N3 C5 H5A 107.4 . .
C6 C5 H5B 107.4 . .
N3 C5 H5B 107.4 . .
H5A C5 H5B 107.0 . .
C5 C6 N1 122.7(15) . .
C5 C6 H6A 106.7 . .
N1 C6 H6A 106.7 . .
C5 C6 H6B 106.6 . .
N1 C6 H6B 106.6 . .
H6A C6 H6B 106.6 . .
N1 C7 H7A 109.5 . .
N1 C7 H7B 109.5 . .
H7A C7 H7B 109.5 . .
N1 C7 H7C 109.5 . .
H7A C7 H7C 109.5 . .
H7B C7 H7C 109.5 . .
N2 C8 H8A 109.5 . .
N2 C8 H8B 109.5 . .
H8A C8 H8B 109.5 . .
N2 C8 H8C 109.5 . .
H8A C8 H8C 109.5 . .
H8B C8 H8C 109.5 . .
N3 C9 H9A 109.5 . .
N3 C9 H9B 109.5 . .
H9A C9 H9B 109.5 . .
N3 C9 H9C 109.5 . .
H9A C9 H9C 109.5 . .
H9B C9 H9C 109.5 . .
N4 C10 S2 124.2(11) . .
N4 C10 S1 127.6(11) . .
S2 C10 S1 108.1(6) . .
O1 C11 Mo1 174.1(13) . .
O2 C12 Mo1 178.2(16) . .
N4 C13 C14 118.0(15) . .
N4 C13 C15 119.7(15) . .
C14 C13 C15 120(2) . .
N4 C13 H13 94.5 . .
C14 C13 H13 94.5 . .
C15 C13 H13 94.5 . .
C13 C14 H14A 109.5 . .
C13 C14 H14B 109.5 . .
H14A C14 H14B 109.5 . .
C13 C14 H14C 109.5 . .
H14A C14 H14C 109.5 . .
H14B C14 H14C 109.5 . .
C13 C15 H15A 109.5 . .
C13 C15 H15B 109.5 . .
H15A C15 H15B 109.5 . .
C13 C15 H15C 109.5 . .
H15A C15 H15C 109.5 . .
H15B C15 H15C 109.5 . .
C18 C16 N4 121.8(15) . .
C18 C16 C17 119.9(17) . .
N4 C16 C17 116.7(16) . .
C18 C16 H16 94.2 . .
N4 C16 H16 94.2 . .
C17 C16 H16 94.2 . .
C16 C17 H17A 109.5 . .
C16 C17 H17B 109.5 . .
H17A C17 H17B 109.5 . .
C16 C17 H17C 109.5 . .
H17A C17 H17C 109.5 . .
H17B C17 H17C 109.5 . .
C16 C18 H18A 109.5 . .
C16 C18 H18B 109.5 . .
H18A C18 H18B 109.5 . .
C16 C18 H18C 109.5 . .
H18A C18 H18C 109.5 . .
H18B C18 H18C 109.5 . .
F5 P1 F6 97.7(11) . .
F5 P1 F3 79.4(10) . .
F6 P1 F3 173.4(11) . .
F5 P1 F2 175.6(10) . .
F6 P1 F2 86.6(11) . .
F3 P1 F2 96.2(10) . .
F5 P1 F1 105(3) . .
F6 P1 F1 78(2) . .
F3 P1 F1 108(3) . .
F2 P1 F1 77(3) . .
F5 P1 F4 94(2) . .
F6 P1 F4 87(2) . .
F3 P1 F4 87(2) . .
F2 P1 F4 85.1(19) . .
F1 P1 F4 157(3) . .
P1 F1 F2 51.5(14) . .
P1 F2 F1 51.9(14) . .

loop_
_geom_bond_atom_site_label_1
_geom_bond_atom_site_label_2
_geom_bond_distance
_geom_bond_site_symmetry_2
Mo1 C11 1.952(14) .
Mo1 C12 1.949(13) .
Mo1 N3 2.321(11) .
Mo1 N1 2.321(10) .
Mo1 N2 2.374(8) .
Mo1 S2 2.480(3) .
Mo1 S1 2.488(3) .
S1 C10 1.728(12) .
S2 C10 1.730(12) .
O1 C11 1.140(14) .
O2 C12 1.152(15) .
N1 C6 1.43(2) .
N1 C1 1.51(2) .
N1 C7 1.530(16) .
N2 C2 1.427(19) .
N2 C3 1.511(18) .
N2 C8 1.581(16) .
N3 C5 1.457(19) .
N3 C4 1.457(18) .
N3 C9 1.57(2) .
N4 C10 1.225(14) .
N4 C13 1.44(2) .
N4 C16 1.47(2) .
C1 C2 1.32(2) .
C1 H1A 0.9700 .
C1 H1B 0.9700 .
C2 H2A 0.9700 .
C2 H2B 0.9700 .
C3 C4 1.27(2) .
C3 H3A 0.9700 .
C3 H3B 0.9700 .
C4 H4A 0.9700 .
C4 H4B 0.9700 .
C5 C6 1.31(2) .
C5 H5A 0.9700 .
C5 H5B 0.9700 .
C6 H6A 0.9700 .
C6 H6B 0.9700 .
C7 H7A 0.9600 .
C7 H7B 0.9600 .
C7 H7C 0.9600 .
C8 H8A 0.9600 .
C8 H8B 0.9600 .
C8 H8C 0.9600 .
C9 H9A 0.9600 .
C9 H9B 0.9600 .
C9 H9C 0.9600 .
C13 C14 1.47(2) .
C13 C15 1.46(2) .
C13 H13 0.9800 .
C14 H14A 0.9600 .
C14 H14B 0.9600 .
C14 H14C 0.9600 .
C15 H15A 0.9600 .
C15 H15B 0.9600 .
C15 H15C 0.9600 .
C16 C18 1.42(2) .
C16 C17 1.50(2) .
C16 H16 0.9800 .
C17 H17A 0.9600 .
C17 H17B 0.9600 .
C17 H17C 0.9600 .
C18 H18A 0.9600 .
C18 H18B 0.9600 .
C18 H18C 0.9600 .
P1 F5 1.460(10) .
P1 F6 1.468(10) .
P1 F3 1.477(10) .
P1 F2 1.498(10) .
P1 F1 1.505(10) .
P1 F4 1.502(10) .
F1 F2 1.86(6) .
